data_4318814
loop_
_publ_author_name
'Dirk Badura'
'Heinrich Vahrenkamp'

_publ_section_title
;
 Pyrazolylborate-Zinc-Nucleobase-Complexes, 2:1 Preparations and
 Structures of TpCum,MeZn and TpPh,MeZn Complexes
;
_journal_name_full 'Inorganic Chemistry'
_journal_page_first 6013
_journal_page_last 6019
_journal_paper_doi 10.1021/ic020280e
_journal_volume 41
_journal_year 2002
_chemical_formula_sum 'C40 H52 B N11 O5 Zn'
_chemical_formula_weight 843.11
_chemical_name_common TpPh,MeZn-A
_chemical_name_systematic
;
Hydrotris(5-methyl-3-phenyl-pyrazol-1-yl)borato-zinc-adeninate
;
_space_group_IT_number 2
_symmetry_cell_setting triclinic
_symmetry_space_group_name_Hall '-P 1'
_symmetry_space_group_name_H-M 'P -1'
_atom_sites_solution_hydrogens geom
_atom_sites_solution_primary direct
_atom_sites_solution_secondary difmap
_audit_creation_method SHELXL-97
_cell_angle_alpha 114.14(3)
_cell_angle_beta 100.39(3)
_cell_angle_gamma 93.17(3)
_cell_formula_units_Z 2
_cell_length_a 10.096(2)
_cell_length_b 14.696(3)
_cell_length_c 16.347(3)
_cell_measurement_temperature 173(2)
_cell_volume 2154.4(10)
_computing_structure_refinement 'SHELXL-97 (Sheldrick, 1997)'
_computing_structure_solution 'SHELXS-97 (Sheldrick, 1990)'
_diffrn_ambient_temperature 173(2)
_diffrn_measured_fraction_theta_full 0.993
_diffrn_measured_fraction_theta_max 0.993
_diffrn_measurement_device_type NONIUS-Turbo_CAD4
_diffrn_measurement_method Omega-2Theta
_diffrn_radiation_monochromator graphite
_diffrn_radiation_source 'fine-focus sealed tube'
_diffrn_radiation_type MoK\a
_diffrn_radiation_wavelength 0.71073
_diffrn_reflns_av_R_equivalents 0.0134
_diffrn_reflns_av_sigmaI/netI 0.0180
_diffrn_reflns_limit_h_max 0
_diffrn_reflns_limit_h_min -12
_diffrn_reflns_limit_k_max 18
_diffrn_reflns_limit_k_min -18
_diffrn_reflns_limit_l_max 20
_diffrn_reflns_limit_l_min -19
_diffrn_reflns_number 8910
_diffrn_reflns_theta_full 25.99
_diffrn_reflns_theta_max 25.99
_diffrn_reflns_theta_min 3.09
_diffrn_standards_interval_count 'OCR every 200 refl.'
_diffrn_standards_interval_time 'ICR every 1800 s'
_exptl_absorpt_coefficient_mu 0.625
_exptl_absorpt_correction_type none
_exptl_crystal_colour colourless
_exptl_crystal_density_diffrn 1.300
_exptl_crystal_density_meas ?
_exptl_crystal_density_method 'not measured'
_exptl_crystal_description isometric
_exptl_crystal_F_000 888
_exptl_crystal_size_max 0.4
_exptl_crystal_size_mid 0.3
_exptl_crystal_size_min 0.2
_refine_diff_density_max 1.260
_refine_diff_density_min -0.723
_refine_diff_density_rms 0.081
_refine_ls_extinction_method none
_refine_ls_goodness_of_fit_ref 1.082
_refine_ls_hydrogen_treatment mixed
_refine_ls_matrix_type full
_refine_ls_number_parameters 523
_refine_ls_number_reflns 8410
_refine_ls_number_restraints 0
_refine_ls_restrained_S_all 1.082
_refine_ls_R_factor_all 0.0670
_refine_ls_R_factor_gt 0.0545
_refine_ls_shift/su_max 0.000
_refine_ls_shift/su_mean 0.000
_refine_ls_structure_factor_coef Fsqd
_refine_ls_weighting_details 'calc w=1/[\s^2^(Fo^2^)+(0.0778P)^2^+4.1284P] where P=(Fo^2^+2Fc^2^)/3'
_refine_ls_weighting_scheme calc
_refine_ls_wR_factor_gt 0.1480
_refine_ls_wR_factor_ref 0.1598
_reflns_number_gt 7306
_reflns_number_total 8410
_reflns_threshold_expression >2sigma(I)
_cod_data_source_file ic020280e_1.cif
_cod_data_source_block bad5
_cod_depositor_comments
;
The following automatic conversions were performed:

'_symmetry_cell_setting' value 'Triclinic' changed to 'triclinic'
according to the built-in table from CIF Core dictionary named
'cif_core.dic' version 2.4.1 from
2010-06-29.

'_exptl_absorpt_correction_type' value 'None' changed to
'none' according to the built-in table from CIF Core dictionary named
'cif_core.dic' version 2.4.1 from 2010-06-29.

Automatic conversion script
Id: cif_fix_values 1646 2011-03-28 12:23:43Z adriana 

The following automatic conversions were performed:

'_exptl_crystal_density_meas' value 'not measured' was changed to '?'
- the value is perceived as not measured.

Automatic conversion script
Id: cif_fix_values 3008 2015-01-20 13:52:24Z robertas 
;
_cod_original_cell_volume 2154.4(7)
_cod_database_code 4318814

loop_
_symmetry_equiv_pos_as_xyz
'x, y, z'
'-x, -y, -z'

loop_
_atom_site_label
_atom_site_type_symbol
_atom_site_fract_x
_atom_site_fract_y
_atom_site_fract_z
_atom_site_U_iso_or_equiv
_atom_site_adp_type
_atom_site_occupancy
_atom_site_symmetry_multiplicity
_atom_site_calc_flag
_atom_site_refinement_flags
_atom_site_disorder_assembly
_atom_site_disorder_group
Zn1 Zn 0.02497(3) 0.25810(3) 0.48627(2) 0.02387(12) Uani 1 1 d . . .
N10 N -0.0538(2) 0.3095(2) 0.59873(17) 0.0261(5) Uani 1 1 d . . .
N11 N 0.1558(3) 0.38799(19) 0.52988(18) 0.0267(5) Uani 1 1 d . . .
N12 N 0.1615(3) 0.1925(2) 0.54300(18) 0.0278(5) Uani 1 1 d . . .
N9 N -0.0730(3) 0.20380(19) 0.36019(17) 0.0264(5) Uani 1 1 d . . .
C8 C -0.1984(3) 0.2129(3) 0.3196(2) 0.0307(7) Uani 1 1 d . . .
H8 H -0.2603 0.2447 0.3537 0.037 Uiso 1 1 d R . .
N7 N -0.2272(3) 0.1735(2) 0.22841(19) 0.0329(6) Uani 1 1 d . . .
C5 C -0.1088(3) 0.1354(2) 0.2072(2) 0.0289(7) Uani 1 1 d . . .
C4 C -0.0146(3) 0.1552(2) 0.2876(2) 0.0265(6) Uani 1 1 d . . .
N3 N 0.1130(3) 0.1317(2) 0.29303(18) 0.0300(6) Uani 1 1 d . . .
C2 C 0.1369(3) 0.0836(3) 0.2102(2) 0.0359(8) Uani 1 1 d . . .
H2 H 0.2229 0.0640 0.2093 0.043 Uiso 1 1 d R . .
N1 N 0.0562(3) 0.0585(3) 0.1272(2) 0.0402(7) Uani 1 1 d . . .
C6 C -0.0704(4) 0.0848(3) 0.1235(2) 0.0365(8) Uani 1 1 d . . .
N6 N -0.1527(3) 0.0607(3) 0.0413(2) 0.0561(10) Uani 1 1 d . . .
H6A H -0.1311 0.0361 0.0028 0.067 Uiso 1 1 d R . .
H6B H -0.2154 0.0735 0.0389 0.067 Uiso 1 1 d R . .
N13 N 0.0442(3) 0.3575(2) 0.67899(17) 0.0279(6) Uani 1 1 d . . .
C11 C -0.0156(4) 0.3969(2) 0.7515(2) 0.0317(7) Uani 1 1 d . . .
C12 C -0.1541(3) 0.3744(3) 0.7178(2) 0.0323(7) Uani 1 1 d . . .
H12 H -0.2209 0.3920 0.7516 0.039 Uiso 1 1 d R . .
C13 C -0.1743(3) 0.3196(2) 0.6228(2) 0.0262(6) Uani 1 1 d . . .
C14 C 0.0629(4) 0.4508(3) 0.8488(2) 0.0427(9) Uani 1 1 d . . .
H14A H 0.1164 0.4060 0.8648 0.064 Uiso 1 1 d R . .
H14B H 0.0009 0.4729 0.8888 0.064 Uiso 1 1 d R . .
H14C H 0.1219 0.5081 0.8554 0.064 Uiso 1 1 d R . .
C15 C -0.3032(3) 0.2734(2) 0.5535(2) 0.0268(6) Uani 1 1 d . . .
C16 C -0.3159(3) 0.1782(2) 0.4821(2) 0.0298(7) Uani 1 1 d . . .
H16 H -0.2427 0.1421 0.4780 0.036 Uiso 1 1 d R . .
C17 C -0.4376(3) 0.1368(3) 0.4168(2) 0.0355(7) Uani 1 1 d . . .
H17 H -0.4449 0.0733 0.3688 0.043 Uiso 1 1 d R . .
C18 C -0.5480(3) 0.1892(3) 0.4228(3) 0.0396(8) Uani 1 1 d . . .
H18 H -0.6291 0.1616 0.3788 0.047 Uiso 1 1 d R . .
C19 C -0.5360(3) 0.2831(3) 0.4950(3) 0.0414(9) Uani 1 1 d . . .
H19 H -0.6102 0.3182 0.5002 0.050 Uiso 1 1 d R . .
C20 C -0.4151(3) 0.3254(3) 0.5600(3) 0.0351(7) Uani 1 1 d . . .
H20 H -0.4083 0.3888 0.6081 0.042 Uiso 1 1 d R . .
N14 N 0.2231(3) 0.4255(2) 0.62003(18) 0.0283(6) Uani 1 1 d . . .
C21 C 0.3167(3) 0.5053(2) 0.6395(2) 0.0332(7) Uani 1 1 d . . .
C22 C 0.3098(3) 0.5199(3) 0.5610(2) 0.0343(7) Uani 1 1 d . . .
H22 H 0.3616 0.5697 0.5544 0.041 Uiso 1 1 d R . .
C23 C 0.2086(3) 0.4446(2) 0.4935(2) 0.0285(6) Uani 1 1 d . . .
C24 C 0.4063(4) 0.5639(3) 0.7329(3) 0.0451(9) Uani 1 1 d . . .
H24A H 0.3522 0.5807 0.7782 0.068 Uiso 1 1 d R . .
H24B H 0.4514 0.6247 0.7356 0.068 Uiso 1 1 d R . .
H24C H 0.4731 0.5242 0.7449 0.068 Uiso 1 1 d R . .
C25 C 0.1616(3) 0.4196(2) 0.3947(2) 0.0298(7) Uani 1 1 d . . .
C26 C 0.2542(4) 0.3973(3) 0.3380(2) 0.0375(8) Uani 1 1 d . . .
H26 H 0.3462 0.4026 0.3630 0.045 Uiso 1 1 d R . .
C27 C 0.2090(4) 0.3666(3) 0.2440(3) 0.0448(9) Uani 1 1 d . . .
H27 H 0.2710 0.3513 0.2063 0.054 Uiso 1 1 d R . .
C28 C 0.0734(4) 0.3587(3) 0.2066(3) 0.0423(8) Uani 1 1 d . . .
H28 H 0.0434 0.3378 0.1436 0.051 Uiso 1 1 d R . .
C29 C -0.0190(4) 0.3821(3) 0.2628(3) 0.0380(8) Uani 1 1 d . . .
H29 H -0.1108 0.3769 0.2375 0.046 Uiso 1 1 d R . .
C30 C 0.0245(3) 0.4128(3) 0.3563(2) 0.0330(7) Uani 1 1 d . . .
H30 H -0.0379 0.4291 0.3937 0.040 Uiso 1 1 d R . .
N15 N 0.2351(3) 0.2593(2) 0.62841(18) 0.0299(6) Uani 1 1 d . . .
C31 C 0.3386(3) 0.2162(3) 0.6561(3) 0.0369(8) Uani 1 1 d . . .
C32 C 0.3315(3) 0.1207(3) 0.5882(3) 0.0376(8) Uani 1 1 d . . .
H32 H 0.3901 0.0741 0.5884 0.045 Uiso 1 1 d R . .
C33 C 0.2190(3) 0.1082(2) 0.5187(2) 0.0303(7) Uani 1 1 d . . .
C34 C 0.4398(4) 0.2699(3) 0.7455(3) 0.0526(11) Uani 1 1 d . . .
H34A H 0.4902 0.3273 0.7456 0.079 Uiso 1 1 d R . .
H34B H 0.5012 0.2251 0.7535 0.079 Uiso 1 1 d R . .
H34C H 0.3930 0.2919 0.7950 0.079 Uiso 1 1 d R . .
C35 C 0.1632(3) 0.0188(2) 0.4313(2) 0.0314(7) Uani 1 1 d . . .
C36 C 0.2513(4) -0.0415(3) 0.3843(3) 0.0427(9) Uani 1 1 d . . .
H36 H 0.3447 -0.0250 0.4079 0.051 Uiso 1 1 d R . .
C37 C 0.1993(5) -0.1254(3) 0.3020(3) 0.0524(10) Uani 1 1 d . . .
H37 H 0.2584 -0.1656 0.2710 0.063 Uiso 1 1 d R . .
C38 C 0.0616(5) -0.1506(3) 0.2661(3) 0.0519(10) Uani 1 1 d . . .
H38 H 0.0274 -0.2063 0.2104 0.062 Uiso 1 1 d R . .
C39 C -0.0260(4) -0.0916(3) 0.3130(3) 0.0443(9) Uani 1 1 d . . .
H39 H -0.1195 -0.1088 0.2895 0.053 Uiso 1 1 d R . .
C40 C 0.0239(4) -0.0074(3) 0.3952(2) 0.0345(7) Uani 1 1 d . . .
H40 H -0.0359 0.0317 0.4263 0.041 Uiso 1 1 d R . .
B1 B 0.1964(4) 0.3661(3) 0.6767(3) 0.0304(8) Uani 1 1 d . . .
H1 H 0.2514 0.4043 0.7449 0.050 Uiso 1 1 d R . .
O1 O -0.4454(4) 0.1698(4) 0.1047(3) 0.0988(15) Uani 1 1 d . . .
H1A H -0.3772 0.1787 0.1445 0.148 Uiso 1 1 d R . .
C41 C -0.5632(6) 0.1422(6) 0.1315(6) 0.119(3) Uani 1 1 d . . .
H41A H -0.5490 0.1739 0.1973 0.179 Uiso 1 1 d R . .
H41B H -0.5786 0.0704 0.1101 0.179 Uiso 1 1 d R . .
H41C H -0.6410 0.1638 0.1050 0.179 Uiso 1 1 d R . .
O2 O 0.0950(10) 0.2940(5) -0.0242(4) 0.180(4) Uani 1 1 d . . .
H2A H 0.1683 0.3223 -0.0228 0.270 Uiso 1 1 d R . .
C42 C 0.1099(10) 0.1971(6) -0.0318(5) 0.118(3) Uani 1 1 d . . .
H42A H 0.1710 0.1682 -0.0711 0.177 Uiso 1 1 d R . .
H42B H 0.0223 0.1562 -0.0574 0.177 Uiso 1 1 d R . .
H42C H 0.1453 0.2004 0.0281 0.177 Uiso 1 1 d R . .
O3 O 0.2461(19) 0.7233(10) 1.0345(9) 0.318(9) Uani 1 1 d . . .
H3 H 0.2692 0.6936 0.9858 0.476 Uiso 1 1 d R . .
C43 C 0.207(2) 0.6555(10) 1.0647(7) 0.262(11) Uani 1 1 d . . .
H43A H 0.2318 0.6857 1.1306 0.393 Uiso 1 1 d R . .
H43B H 0.2510 0.5971 1.0407 0.393 Uiso 1 1 d R . .
H43C H 0.1097 0.6360 1.0448 0.393 Uiso 1 1 d R . .
O4 O -0.2765(13) 0.5309(7) 0.9222(6) 0.240(6) Uani 1 1 d . . .
H4 H -0.3037 0.4787 0.8752 0.360 Uiso 1 1 d R . .
C44 C -0.3810(14) 0.5580(15) 0.9625(11) 0.252(9) Uani 1 1 d . . .
H44A H -0.3482 0.6092 1.0241 0.378 Uiso 1 1 d R . .
H44B H -0.4263 0.4998 0.9642 0.378 Uiso 1 1 d R . .
H44C H -0.4437 0.5833 0.9282 0.378 Uiso 1 1 d R . .
O5 O -0.5816(17) 0.1172(19) -0.1138(17) 0.502(18) Uani 1 1 d . . .
H5 H -0.6172 0.0595 -0.1492 0.753 Uiso 1 1 d R . .
C45 C -0.448(3) 0.115(2) -0.109(4) 0.76(5) Uani 1 1 d . . .
H45A H -0.4085 0.1843 -0.0820 1.145 Uiso 1 1 d R . .
H45B H -0.4216 0.0793 -0.1658 1.145 Uiso 1 1 d R . .
H45C H -0.4176 0.0853 -0.0674 1.145 Uiso 1 1 d R . .

loop_
_atom_site_aniso_label
_atom_site_aniso_U_11
_atom_site_aniso_U_22
_atom_site_aniso_U_33
_atom_site_aniso_U_23
_atom_site_aniso_U_13
_atom_site_aniso_U_12
Zn1 0.01974(18) 0.0272(2) 0.02090(19) 0.00694(14) 0.00373(13) 0.00286(13)
N10 0.0203(12) 0.0306(13) 0.0231(12) 0.0081(11) 0.0031(10) 0.0026(10)
N11 0.0219(12) 0.0259(13) 0.0261(13) 0.0064(10) 0.0025(10) 0.0017(10)
N12 0.0216(12) 0.0308(14) 0.0285(13) 0.0110(11) 0.0042(10) 0.0027(10)
N9 0.0237(12) 0.0288(13) 0.0237(13) 0.0083(11) 0.0055(10) 0.0023(10)
C8 0.0227(15) 0.0398(18) 0.0278(16) 0.0118(14) 0.0068(12) 0.0060(13)
N7 0.0258(13) 0.0427(16) 0.0284(14) 0.0134(12) 0.0060(11) 0.0064(12)
C5 0.0241(15) 0.0336(16) 0.0243(15) 0.0084(13) 0.0048(12) 0.0022(12)
C4 0.0272(15) 0.0260(15) 0.0220(14) 0.0073(12) 0.0037(12) -0.0003(12)
N3 0.0245(13) 0.0351(14) 0.0269(13) 0.0093(11) 0.0067(11) 0.0043(11)
C2 0.0271(16) 0.046(2) 0.0311(17) 0.0111(15) 0.0089(13) 0.0088(14)
N1 0.0335(15) 0.0535(19) 0.0263(14) 0.0086(13) 0.0087(12) 0.0099(14)
C6 0.0320(17) 0.046(2) 0.0248(16) 0.0086(15) 0.0051(13) 0.0052(15)
N6 0.0402(18) 0.091(3) 0.0215(15) 0.0083(16) 0.0052(13) 0.0230(18)
N13 0.0274(13) 0.0302(14) 0.0217(12) 0.0083(11) 0.0021(10) 0.0019(11)
C11 0.0374(18) 0.0296(16) 0.0253(16) 0.0090(13) 0.0076(13) 0.0031(13)
C12 0.0352(17) 0.0332(17) 0.0265(16) 0.0090(13) 0.0113(13) 0.0041(14)
C13 0.0279(15) 0.0261(15) 0.0256(15) 0.0105(12) 0.0092(12) 0.0057(12)
C14 0.050(2) 0.044(2) 0.0228(16) 0.0059(15) 0.0026(15) -0.0014(17)
C15 0.0232(15) 0.0324(16) 0.0274(15) 0.0143(13) 0.0086(12) 0.0041(12)
C16 0.0241(15) 0.0347(17) 0.0308(16) 0.0126(14) 0.0094(13) 0.0067(13)
C17 0.0302(17) 0.0381(18) 0.0335(17) 0.0116(15) 0.0067(14) -0.0017(14)
C18 0.0216(15) 0.054(2) 0.046(2) 0.0285(18) 0.0011(14) -0.0024(15)
C19 0.0229(16) 0.050(2) 0.061(2) 0.0311(19) 0.0134(16) 0.0124(15)
C20 0.0295(17) 0.0346(18) 0.0439(19) 0.0162(15) 0.0156(15) 0.0079(14)
N14 0.0209(12) 0.0276(13) 0.0278(13) 0.0052(11) 0.0020(10) -0.0008(10)
C21 0.0224(15) 0.0299(16) 0.0391(18) 0.0068(14) 0.0066(13) 0.0015(13)
C22 0.0280(16) 0.0285(16) 0.0413(19) 0.0089(14) 0.0109(14) 0.0005(13)
C23 0.0220(14) 0.0268(15) 0.0359(17) 0.0107(13) 0.0102(13) 0.0051(12)
C24 0.0353(19) 0.043(2) 0.040(2) 0.0045(16) 0.0021(16) -0.0088(16)
C25 0.0310(16) 0.0241(15) 0.0351(17) 0.0120(13) 0.0103(13) 0.0041(12)
C26 0.0301(17) 0.043(2) 0.0389(19) 0.0162(16) 0.0109(14) 0.0051(15)
C27 0.047(2) 0.050(2) 0.042(2) 0.0181(18) 0.0236(17) 0.0114(18)
C28 0.052(2) 0.040(2) 0.0343(18) 0.0157(16) 0.0087(16) 0.0063(17)
C29 0.0333(18) 0.0374(19) 0.043(2) 0.0190(16) 0.0034(15) 0.0046(14)
C30 0.0325(17) 0.0343(17) 0.0382(18) 0.0188(15) 0.0127(14) 0.0094(14)
N15 0.0230(13) 0.0350(15) 0.0277(13) 0.0120(12) -0.0001(10) 0.0030(11)
C31 0.0283(17) 0.044(2) 0.0391(19) 0.0209(16) 0.0005(14) 0.0044(14)
C32 0.0293(17) 0.0402(19) 0.047(2) 0.0222(16) 0.0064(15) 0.0112(14)
C33 0.0254(15) 0.0322(17) 0.0372(17) 0.0173(14) 0.0099(13) 0.0059(13)
C34 0.040(2) 0.059(3) 0.049(2) 0.022(2) -0.0112(18) 0.0096(19)
C35 0.0358(17) 0.0275(16) 0.0360(17) 0.0163(14) 0.0129(14) 0.0068(13)
C36 0.041(2) 0.0334(18) 0.057(2) 0.0192(17) 0.0188(18) 0.0120(15)
C37 0.068(3) 0.036(2) 0.057(3) 0.0153(19) 0.031(2) 0.0197(19)
C38 0.074(3) 0.0309(19) 0.045(2) 0.0094(17) 0.018(2) 0.0024(19)
C39 0.049(2) 0.0359(19) 0.043(2) 0.0142(17) 0.0061(17) -0.0058(16)
C40 0.0355(18) 0.0316(17) 0.0378(18) 0.0149(15) 0.0113(14) 0.0041(14)
B1 0.0259(17) 0.0328(19) 0.0263(17) 0.0089(15) 0.0010(14) 0.0023(14)
O1 0.078(3) 0.121(4) 0.089(3) 0.060(3) -0.034(2) -0.005(2)
C41 0.039(3) 0.108(5) 0.169(8) 0.040(5) -0.025(4) -0.004(3)
O2 0.312(11) 0.125(5) 0.091(4) 0.058(4) 0.012(5) -0.044(6)
C42 0.171(8) 0.109(6) 0.080(5) 0.041(4) 0.030(5) 0.061(6)
O3 0.50(2) 0.211(12) 0.202(12) 0.089(10) -0.021(13) 0.064(14)
C43 0.53(3) 0.115(9) 0.076(6) 0.024(6) -0.034(11) -0.005(14)
O4 0.351(14) 0.157(7) 0.178(8) 0.006(6) 0.159(9) -0.043(8)
C44 0.165(12) 0.40(3) 0.234(17) 0.158(18) 0.103(12) 0.007(15)
O5 0.312(17) 0.83(4) 0.87(4) 0.75(4) 0.36(2) 0.25(2)
C45 0.51(4) 0.54(4) 1.95(14) 0.94(7) 0.88(7) 0.44(4)

loop_
_atom_type_symbol
_atom_type_description
_atom_type_scat_dispersion_real
_atom_type_scat_dispersion_imag
_atom_type_scat_source
C C 0.0033 0.0016 'International Tables Vol C Tables 4.2.6.8 and 6.1.1.4'
H H 0.0000 0.0000 'International Tables Vol C Tables 4.2.6.8 and 6.1.1.4'
B B 0.0013 0.0007 'International Tables Vol C Tables 4.2.6.8 and 6.1.1.4'
N N 0.0061 0.0033 'International Tables Vol C Tables 4.2.6.8 and 6.1.1.4'
O O 0.0106 0.0060 'International Tables Vol C Tables 4.2.6.8 and 6.1.1.4'
Zn Zn 0.2839 1.4301 'International Tables Vol C Tables 4.2.6.8 and 6.1.1.4'

loop_
_geom_angle_atom_site_label_1
_geom_angle_atom_site_label_2
_geom_angle_atom_site_label_3
_geom_angle
_geom_angle_site_symmetry_1
_geom_angle_site_symmetry_3
_geom_angle_publ_flag
N9 Zn1 N10 127.09(11) . . ?
N9 Zn1 N12 126.74(11) . . ?
N10 Zn1 N12 91.49(11) . . ?
N9 Zn1 N11 115.30(11) . . ?
N10 Zn1 N11 93.62(11) . . ?
N12 Zn1 N11 93.79(11) . . ?
C13 N10 N13 106.3(2) . . ?
C13 N10 Zn1 140.7(2) . . ?
N13 N10 Zn1 112.81(18) . . ?
C23 N11 N14 107.1(2) . . ?
C23 N11 Zn1 138.4(2) . . ?
N14 N11 Zn1 114.1(2) . . ?
C33 N12 N15 107.3(3) . . ?
C33 N12 Zn1 139.7(2) . . ?
N15 N12 Zn1 112.0(2) . . ?
C8 N9 C4 103.6(3) . . ?
C8 N9 Zn1 132.7(2) . . ?
C4 N9 Zn1 123.1(2) . . ?
N7 C8 N9 116.0(3) . . ?
C8 N7 C5 102.6(3) . . ?
C4 C5 N7 109.7(3) . . ?
C4 C5 C6 117.8(3) . . ?
N7 C5 C6 132.5(3) . . ?
N3 C4 N9 126.1(3) . . ?
N3 C4 C5 125.8(3) . . ?
N9 C4 C5 108.1(3) . . ?
C2 N3 C4 110.9(3) . . ?
N3 C2 N1 129.9(3) . . ?
C2 N1 C6 118.2(3) . . ?
N6 C6 N1 119.2(3) . . ?
N6 C6 C5 123.4(3) . . ?
N1 C6 C5 117.4(3) . . ?
C11 N13 N10 110.0(3) . . ?
C11 N13 B1 129.4(3) . . ?
N10 N13 B1 120.5(2) . . ?
N13 C11 C12 107.5(3) . . ?
N13 C11 C14 123.2(3) . . ?
C12 C11 C14 129.2(3) . . ?
C11 C12 C13 106.3(3) . . ?
N10 C13 C12 109.9(3) . . ?
N10 C13 C15 121.1(3) . . ?
C12 C13 C15 129.0(3) . . ?
C16 C15 C20 119.0(3) . . ?
C16 C15 C13 121.2(3) . . ?
C20 C15 C13 119.8(3) . . ?
C15 C16 C17 120.3(3) . . ?
C18 C17 C16 120.5(3) . . ?
C19 C18 C17 119.1(3) . . ?
C18 C19 C20 120.8(3) . . ?
C19 C20 C15 120.2(3) . . ?
C21 N14 N11 109.5(3) . . ?
C21 N14 B1 131.4(3) . . ?
N11 N14 B1 118.5(2) . . ?
N14 C21 C22 108.2(3) . . ?
N14 C21 C24 122.7(3) . . ?
C22 C21 C24 129.1(3) . . ?
C21 C22 C23 105.7(3) . . ?
N11 C23 C22 109.6(3) . . ?
N11 C23 C25 120.2(3) . . ?
C22 C23 C25 130.1(3) . . ?
C26 C25 C30 119.2(3) . . ?
C26 C25 C23 119.8(3) . . ?
C30 C25 C23 121.0(3) . . ?
C27 C26 C25 120.0(3) . . ?
C28 C27 C26 120.4(3) . . ?
C27 C28 C29 119.9(4) . . ?
C30 C29 C28 120.3(3) . . ?
C29 C30 C25 120.2(3) . . ?
C31 N15 N12 109.2(3) . . ?
C31 N15 B1 130.1(3) . . ?
N12 N15 B1 120.7(3) . . ?
N15 C31 C32 108.1(3) . . ?
N15 C31 C34 122.7(3) . . ?
C32 C31 C34 129.2(3) . . ?
C31 C32 C33 106.1(3) . . ?
N12 C33 C32 109.3(3) . . ?
N12 C33 C35 121.9(3) . . ?
C32 C33 C35 128.8(3) . . ?
C40 C35 C36 119.1(3) . . ?
C40 C35 C33 121.3(3) . . ?
C36 C35 C33 119.7(3) . . ?
C37 C36 C35 119.9(4) . . ?
C38 C37 C36 120.9(4) . . ?
C37 C38 C39 119.4(4) . . ?
C38 C39 C40 120.6(4) . . ?
C39 C40 C35 120.2(3) . . ?
N13 B1 N15 109.5(3) . . ?
N13 B1 N14 109.6(3) . . ?
N15 B1 N14 107.8(3) . . ?

loop_
_geom_bond_atom_site_label_1
_geom_bond_atom_site_label_2
_geom_bond_distance
_geom_bond_site_symmetry_2
_geom_bond_publ_flag
Zn1 N9 1.922(3) . ?
Zn1 N10 2.010(3) . ?
Zn1 N12 2.026(3) . ?
Zn1 N11 2.041(3) . ?
N10 C13 1.343(4) . ?
N10 N13 1.376(4) . ?
N11 C23 1.340(4) . ?
N11 N14 1.367(4) . ?
N12 C33 1.339(4) . ?
N12 N15 1.375(4) . ?
N9 C8 1.359(4) . ?
N9 C4 1.368(4) . ?
C8 N7 1.327(4) . ?
N7 C5 1.389(4) . ?
C5 C4 1.386(4) . ?
C5 C6 1.403(5) . ?
C4 N3 1.349(4) . ?
N3 C2 1.322(4) . ?
C2 N1 1.341(5) . ?
N1 C6 1.353(5) . ?
C6 N6 1.340(4) . ?
N13 C11 1.357(4) . ?
N13 B1 1.543(4) . ?
C11 C12 1.375(5) . ?
C11 C14 1.493(5) . ?
C12 C13 1.394(4) . ?
C13 C15 1.476(4) . ?
C15 C16 1.388(5) . ?
C15 C20 1.395(5) . ?
C16 C17 1.390(5) . ?
C17 C18 1.384(5) . ?
C18 C19 1.382(6) . ?
C19 C20 1.383(5) . ?
N14 C21 1.353(4) . ?
N14 B1 1.555(5) . ?
C21 C22 1.376(5) . ?
C21 C24 1.493(5) . ?
C22 C23 1.399(5) . ?
C23 C25 1.480(5) . ?
C25 C26 1.392(5) . ?
C25 C30 1.393(5) . ?
C26 C27 1.389(5) . ?
C27 C28 1.373(6) . ?
C28 C29 1.386(5) . ?
C29 C30 1.379(5) . ?
N15 C31 1.355(4) . ?
N15 B1 1.550(5) . ?
C31 C32 1.375(5) . ?
C31 C34 1.494(5) . ?
C32 C33 1.398(5) . ?
C33 C35 1.476(5) . ?
C35 C40 1.389(5) . ?
C35 C36 1.394(5) . ?
C36 C37 1.387(6) . ?
C37 C38 1.373(7) . ?
C38 C39 1.382(6) . ?
C39 C40 1.384(5) . ?
O1 C41 1.432(9) . ?
O2 C42 1.396(9) . ?
O3 C43 1.350(18) . ?
O4 C44 1.338(14) . ?
O5 C45 1.34(2) . ?
